data_4325704
loop_
_publ_author_name
'Colin D. McMillen'
'Joseph W. Kolis'

_publ_contact_author_address
;
Department of Chemistry 
Clemson University 
Clemson, SC, 29634
USA
;
_publ_contact_author_email kjoseph@clemson.edu
_publ_contact_author_name 'Joseph W. Kolis'
_publ_section_title
;
 Hydrothermal Synthesis and Crystal Structures of Two Novel Acentric Mixed
 Alkaline Earth Metal Berylloborates Sr3Be2B5O12(OH) and Ba3Be2B5O12(OH)
;
_journal_name_full 'Inorganic Chemistry'
_journal_page_first 6809
_journal_page_last 6813
_journal_paper_doi 10.1021/ic2008705
_journal_volume 50
_journal_year 2011
_chemical_formula_sum 'B5 Ba3 Be2 H O13'
_chemical_formula_weight 693.10
_chemical_name_systematic
; 
 ? 
;
_space_group_IT_number 160
_symmetry_cell_setting trigonal
_symmetry_space_group_name_Hall 'R 3 -2"'
_symmetry_space_group_name_H-M 'R 3 m :H'
_atom_sites_solution_hydrogens geom
_atom_sites_solution_primary direct
_atom_sites_solution_secondary difmap
_audit_creation_method SHELXL-97
_cell_angle_alpha 90.00
_cell_angle_beta 90.00
_cell_angle_gamma 120.00
_cell_formula_units_Z 3
_cell_length_a 10.5615(15)
_cell_length_b 10.5615(15)
_cell_length_c 8.8574(18)
_cell_measurement_reflns_used 2116
_cell_measurement_temperature 293(2)
_cell_measurement_theta_max 26.3714
_cell_measurement_theta_min 3.1979
_cell_volume 855.6(2)
_computing_cell_refinement 'CrystalClear (Rigaku/MSC, 1999)'
_computing_data_collection 'CrystalClear (Rigaku/MSC, 1999)'
_computing_data_reduction 'CrystalClear (Rigaku/MSC, 1999)'
_computing_molecular_graphics 'SHELXTL (Bruker-AXS, 1999)'
_computing_publication_material 'SHELXTL (Bruker-AXS, 1999)'
_computing_structure_refinement 'SHELXTL (Bruker-AXS, 1999)'
_computing_structure_solution 'SHELXTL (Bruker-AXS, 1999)'
_diffrn_ambient_temperature 293(2)
_diffrn_detector_area_resol_mean 14.6199
_diffrn_measured_fraction_theta_full 0.996
_diffrn_measured_fraction_theta_max 0.996
_diffrn_measurement_device_type 'Rigaku AFC8S'
_diffrn_measurement_method '\w scans'
_diffrn_radiation_monochromator graphite
_diffrn_radiation_source 'fine-focus sealed tube'
_diffrn_radiation_type MoK\a
_diffrn_radiation_wavelength 0.71073
_diffrn_reflns_av_R_equivalents 0.0269
_diffrn_reflns_av_sigmaI/netI 0.0206
_diffrn_reflns_limit_h_max 13
_diffrn_reflns_limit_h_min -13
_diffrn_reflns_limit_k_max 12
_diffrn_reflns_limit_k_min -13
_diffrn_reflns_limit_l_max 11
_diffrn_reflns_limit_l_min -11
_diffrn_reflns_number 2785
_diffrn_reflns_theta_full 26.30
_diffrn_reflns_theta_max 26.30
_diffrn_reflns_theta_min 3.20
_diffrn_standards_decay_% 0
_diffrn_standards_interval_count 0
_diffrn_standards_interval_time 0
_diffrn_standards_number 0
_exptl_absorpt_coefficient_mu 10.313
_exptl_absorpt_correction_T_max 0.1825
_exptl_absorpt_correction_T_min 0.1825
_exptl_absorpt_correction_type multi-scan
_exptl_absorpt_process_details 'REQAB, CrystalClear'
_exptl_crystal_colour colorless
_exptl_crystal_density_diffrn 4.035
_exptl_crystal_description rhombohedron
_exptl_crystal_F_000 918
_exptl_crystal_size_max 0.25
_exptl_crystal_size_mid 0.25
_exptl_crystal_size_min 0.25
_refine_diff_density_max 0.369
_refine_diff_density_min -1.000
_refine_diff_density_rms 0.168
_refine_ls_abs_structure_details 'Flack H D (1983), Acta Cryst. A39, 876-881'
_refine_ls_abs_structure_Flack -0.02(4)
_refine_ls_extinction_method none
_refine_ls_goodness_of_fit_ref 1.170
_refine_ls_hydrogen_treatment constr
_refine_ls_matrix_type full
_refine_ls_number_parameters 46
_refine_ls_number_reflns 457
_refine_ls_number_restraints 1
_refine_ls_restrained_S_all 1.168
_refine_ls_R_factor_all 0.0159
_refine_ls_R_factor_gt 0.0159
_refine_ls_shift/su_max 0.002
_refine_ls_shift/su_mean 0.000
_refine_ls_structure_factor_coef Fsqd
_refine_ls_weighting_details 'calc w=1/[\s^2^(Fo^2^)+(0.0252P)^2^+0.8647P] where P=(Fo^2^+2Fc^2^)/3'
_refine_ls_weighting_scheme calc
_refine_ls_wR_factor_gt 0.0387
_refine_ls_wR_factor_ref 0.0387
_reflns_number_gt 457
_reflns_number_total 457
_reflns_threshold_expression >2sigma(I)
_cod_data_source_file ic2008705_si_001_2.cif
_cod_data_source_block cdm642bb
_cod_original_sg_symbol_H-M 'R 3 m'
_cod_database_code 4325704

loop_
_symmetry_equiv_pos_as_xyz
'x, y, z'
'-y, x-y, z'
'-x+y, -x, z'
'-y, -x, z'
'-x+y, y, z'
'x, x-y, z'
'x+2/3, y+1/3, z+1/3'
'-y+2/3, x-y+1/3, z+1/3'
'-x+y+2/3, -x+1/3, z+1/3'
'-y+2/3, -x+1/3, z+1/3'
'-x+y+2/3, y+1/3, z+1/3'
'x+2/3, x-y+1/3, z+1/3'
'x+1/3, y+2/3, z+2/3'
'-y+1/3, x-y+2/3, z+2/3'
'-x+y+1/3, -x+2/3, z+2/3'
'-y+1/3, -x+2/3, z+2/3'
'-x+y+1/3, y+2/3, z+2/3'
'x+1/3, x-y+2/3, z+2/3'

loop_
_atom_site_label
_atom_site_type_symbol
_atom_site_fract_x
_atom_site_fract_y
_atom_site_fract_z
_atom_site_U_iso_or_equiv
_atom_site_adp_type
_atom_site_occupancy
_atom_site_symmetry_multiplicity
_atom_site_calc_flag
_atom_site_refinement_flags
Ba1 Ba 0.62507(3) 0.812534(17) 0.79829(5) 0.01367(12) Uani 1 2 d S
O4 O 0.4443(2) 0.5557(2) 0.9696(5) 0.0211(10) Uani 1 2 d S
O1 O 0.3333 0.6667 1.1440(7) 0.0095(14) Uani 1 6 d S
O3 O 0.4343(3) 0.3377(3) 0.8879(4) 0.0144(6) Uani 1 1 d .
Be1 Be 0.4178(3) 0.5822(3) 1.1378(9) 0.0092(10) Uani 0.67 2 d SP
B3 B 0.4178(3) 0.5822(3) 1.1378(9) 0.0092(10) Uani 0.33 2 d SP
B1 B 0.5158(3) 0.4842(3) 0.9183(8) 0.0085(14) Uani 1 2 d S
O2 O 0.8573(5) 0.9287(2) 0.9618(6) 0.0201(8) Uani 1 2 d S
B2 B 0.3333 0.6667 0.6209(12) 0.008(2) Uani 1 6 d S
H1 H 0.3333 0.6667 1.2500 0.050 Uiso 1 6 d S

loop_
_atom_site_aniso_label
_atom_site_aniso_U_11
_atom_site_aniso_U_22
_atom_site_aniso_U_33
_atom_site_aniso_U_23
_atom_site_aniso_U_13
_atom_site_aniso_U_12
Ba1 0.01328(17) 0.01224(14) 0.01582(17) -0.00105(6) -0.00209(11) 0.00664(9)
O4 0.027(2) 0.027(2) 0.022(3) -0.0008(11) 0.0008(11) 0.024(3)
O1 0.010(2) 0.010(2) 0.008(3) 0.000 0.000 0.0052(11)
O3 0.0092(14) 0.0105(14) 0.0207(15) -0.0027(13) 0.0005(12) 0.0028(12)
Be1 0.0062(18) 0.0062(18) 0.010(2) -0.0019(13) 0.0019(13) -0.001(2)
B3 0.0062(18) 0.0062(18) 0.010(2) -0.0019(13) 0.0019(13) -0.001(2)
B1 0.009(2) 0.009(2) 0.011(3) 0.0004(11) -0.0004(11) 0.007(2)
O2 0.013(2) 0.0174(15) 0.029(2) -0.0021(10) -0.004(2) 0.0064(11)
B2 0.008(3) 0.008(3) 0.007(4) 0.000 0.000 0.0039(16)

loop_
_atom_type_symbol
_atom_type_description
_atom_type_scat_dispersion_real
_atom_type_scat_dispersion_imag
_atom_type_scat_source
Be Be 0.0005 0.0002 'International Tables Vol C Tables 4.2.6.8 and 6.1.1.4'
H H 0.0000 0.0000 'International Tables Vol C Tables 4.2.6.8 and 6.1.1.4'
B B 0.0013 0.0007 'International Tables Vol C Tables 4.2.6.8 and 6.1.1.4'
O O 0.0106 0.0060 'International Tables Vol C Tables 4.2.6.8 and 6.1.1.4'
Ba Ba -0.3244 2.2819 'International Tables Vol C Tables 4.2.6.8 and 6.1.1.4'

loop_
_geom_angle_atom_site_label_1
_geom_angle_atom_site_label_2
_geom_angle_atom_site_label_3
_geom_angle
_geom_angle_site_symmetry_1
_geom_angle_site_symmetry_3
O2 Ba1 O2 155.69(8) . 15_564
O2 Ba1 O2 155.69(8) . 14_654
O2 Ba1 O2 48.39(18) 15_564 14_654
O2 Ba1 O3 92.80(13) . 13_554
O2 Ba1 O3 74.70(11) 15_564 13_554
O2 Ba1 O3 96.05(12) 14_654 13_554
O2 Ba1 O3 92.80(13) . 18_554
O2 Ba1 O3 96.05(12) 15_564 18_554
O2 Ba1 O3 74.69(11) 14_654 18_554
O3 Ba1 O3 53.55(13) 13_554 18_554
O2 Ba1 O4 100.33(13) . 2_665
O2 Ba1 O4 67.28(12) 15_564 2_665
O2 Ba1 O4 96.85(11) 14_654 2_665
O3 Ba1 O4 113.37(10) 13_554 2_665
O3 Ba1 O4 162.24(10) 18_554 2_665
O2 Ba1 O4 100.33(13) . .
O2 Ba1 O4 96.85(11) 15_564 .
O2 Ba1 O4 67.28(12) 14_654 .
O3 Ba1 O4 162.24(10) 13_554 .
O3 Ba1 O4 113.37(10) 18_554 .
O4 Ba1 O4 76.16(16) 2_665 .
O2 Ba1 O3 75.62(6) . 2_665
O2 Ba1 O3 80.84(11) 15_564 2_665
O2 Ba1 O3 128.62(11) 14_654 2_665
O3 Ba1 O3 73.89(4) 13_554 2_665
O3 Ba1 O3 125.71(11) 18_554 2_665
O4 Ba1 O3 48.24(10) 2_665 2_665
O4 Ba1 O3 120.85(10) . 2_665
O2 Ba1 O3 75.62(6) . 4_665
O2 Ba1 O3 128.62(11) 15_564 4_665
O2 Ba1 O3 80.84(11) 14_654 4_665
O3 Ba1 O3 125.70(11) 13_554 4_665
O3 Ba1 O3 73.89(4) 18_554 4_665
O4 Ba1 O3 120.85(10) 2_665 4_665
O4 Ba1 O3 48.24(10) . 4_665
O3 Ba1 O3 145.76(13) 2_665 4_665
O2 Ba1 B2 176.2(2) . .
O2 Ba1 B2 24.94(10) 15_564 .
O2 Ba1 B2 24.94(10) 14_654 .
O3 Ba1 B2 90.58(16) 13_554 .
O3 Ba1 B2 90.58(16) 18_554 .
O4 Ba1 B2 76.73(15) 2_665 .
O4 Ba1 B2 76.73(15) . .
O3 Ba1 B2 103.73(7) 2_665 .
O3 Ba1 B2 103.73(7) 4_665 .
O2 Ba1 B1 94.02(10) . 2_665
O2 Ba1 B1 65.65(14) 15_564 2_665
O2 Ba1 B1 108.63(12) 14_654 2_665
O3 Ba1 B1 89.50(13) 13_554 2_665
O3 Ba1 B1 142.71(14) 18_554 2_665
O4 Ba1 B1 25.27(13) 2_665 2_665
O4 Ba1 B1 101.35(14) . 2_665
O3 Ba1 B1 25.02(9) 2_665 2_665
O3 Ba1 B1 143.15(14) 4_665 2_665
B2 Ba1 B1 84.30(12) . 2_665
O2 Ba1 B1 94.02(10) . .
O2 Ba1 B1 108.63(12) 15_564 .
O2 Ba1 B1 65.65(14) 14_654 .
O3 Ba1 B1 142.71(14) 13_554 .
O3 Ba1 B1 89.50(13) 18_554 .
O4 Ba1 B1 101.35(14) 2_665 .
O4 Ba1 B1 25.27(13) . .
O3 Ba1 B1 143.15(14) 2_665 .
O3 Ba1 B1 25.02(9) 4_665 .
B2 Ba1 B1 84.30(12) . .
B1 Ba1 B1 126.4(2) 2_665 .
B1 O4 Be1 127.2(5) . .
B1 O4 Ba1 93.2(2) . 3_565
Be1 O4 Ba1 115.50(15) . 3_565
B1 O4 Ba1 93.2(2) . .
Be1 O4 Ba1 115.50(15) . .
Ba1 O4 Ba1 108.30(15) 3_565 .
B3 O1 Be1 0.0(3) 3_565 3_565
B3 O1 B3 119.88(5) 3_565 2_665
Be1 O1 B3 119.88(5) 3_565 2_665
B3 O1 Be1 119.88(5) 3_565 2_665
Be1 O1 Be1 119.88(5) 3_565 2_665
B3 O1 Be1 0.0(6) 2_665 2_665
B3 O1 Be1 119.88(5) 3_565 .
Be1 O1 Be1 119.88(5) 3_565 .
B3 O1 Be1 119.88(5) 2_665 .
Be1 O1 Be1 119.88(5) 2_665 .
B3 O1 H1 92.0(4) 3_565 .
Be1 O1 H1 92.0(4) 3_565 .
B3 O1 H1 92.0(4) 2_665 .
Be1 O1 H1 92.0(4) 2_665 .
Be1 O1 H1 92.0(4) . .
B1 O3 B3 123.3(4) . 15_554
B1 O3 Be1 123.3(4) . 15_554
B3 O3 Be1 0.0(5) 15_554 15_554
B1 O3 Ba1 117.9(4) . 7_445
B3 O3 Ba1 99.4(3) 15_554 7_445
Be1 O3 Ba1 99.4(3) 15_554 7_445
B1 O3 Ba1 90.0(3) . 3_565
B3 O3 Ba1 128.4(3) 15_554 3_565
Be1 O3 Ba1 128.4(3) 15_554 3_565
Ba1 O3 Ba1 96.43(8) 7_445 3_565
O1 Be1 O4 110.0(6) . .
O1 Be1 O3 110.5(3) . 11
O4 Be1 O3 109.3(3) . 11
O1 Be1 O3 110.5(3) . 8
O4 Be1 O3 109.3(3) . 8
O3 Be1 O3 107.2(5) 11 8
O1 Be1 Be1 30.06(3) . 3_565
O4 Be1 Be1 105.6(2) . 3_565
O3 Be1 Be1 136.0(3) 11 3_565
O3 Be1 Be1 85.1(2) 8 3_565
O1 Be1 Be1 30.06(3) . 2_665
O4 Be1 Be1 105.6(2) . 2_665
O3 Be1 Be1 85.1(2) 11 2_665
O3 Be1 Be1 136.0(3) 8 2_665
Be1 Be1 Be1 60.000(2) 3_565 2_665
O1 Be1 Ba1 121.0(4) . 14_655
O4 Be1 Ba1 128.9(3) . 14_655
O3 Be1 Ba1 53.7(3) 11 14_655
O3 Be1 Ba1 53.7(3) 8 14_655
Be1 Be1 Ba1 118.17(9) 3_565 14_655
Be1 Be1 Ba1 118.17(9) 2_665 14_655
O1 Be1 H1 30.7(3) . .
O4 Be1 H1 140.8(5) . .
O3 Be1 H1 93.2(3) 11 .
O3 Be1 H1 93.2(3) 8 .
Be1 Be1 H1 43.24(17) 3_565 .
Be1 Be1 H1 43.24(17) 2_665 .
Ba1 Be1 H1 90.3(3) 14_655 .
O3 B1 O3 123.0(5) . 4_665
O3 B1 O4 118.4(2) . .
O3 B1 O4 118.4(2) 4_665 .
O3 B1 Ba1 65.0(2) . 3_565
O3 B1 Ba1 146.3(4) 4_665 3_565
O4 B1 Ba1 61.5(2) . 3_565
O3 B1 Ba1 146.3(4) . .
O3 B1 Ba1 65.0(2) 4_665 .
O4 B1 Ba1 61.5(2) . .
Ba1 B1 Ba1 91.06(15) 3_565 .
B2 O2 Ba1 142.8(6) 7 .
B2 O2 Ba1 92.2(3) 7 9_565
Ba1 O2 Ba1 107.37(10) . 9_565
B2 O2 Ba1 92.2(3) 7 8_665
Ba1 O2 Ba1 107.37(10) . 8_665
Ba1 O2 Ba1 113.9(2) 9_565 8_665
O2 B2 O2 119.74(9) 13_444 15_564
O2 B2 O2 119.74(9) 13_444 14_654
O2 B2 O2 119.74(9) 15_564 14_654
O2 B2 Ba1 62.9(2) 13_444 2_665
O2 B2 Ba1 62.9(2) 15_564 2_665
O2 B2 Ba1 146.6(7) 14_654 2_665
O2 B2 Ba1 146.6(7) 13_444 .
O2 B2 Ba1 62.8(2) 15_564 .
O2 B2 Ba1 62.8(2) 14_654 .
Ba1 B2 Ba1 96.5(2) 2_665 .
O2 B2 Ba1 62.8(2) 13_444 3_565
O2 B2 Ba1 146.6(7) 15_564 3_565
O2 B2 Ba1 62.8(2) 14_654 3_565
Ba1 B2 Ba1 96.5(2) 2_665 3_565
Ba1 B2 Ba1 96.5(2) . 3_565

loop_
_geom_bond_atom_site_label_1
_geom_bond_atom_site_label_2
_geom_bond_distance
_geom_bond_site_symmetry_2
Ba1 O2 2.571(5) .
Ba1 O2 2.757(3) 15_564
Ba1 O2 2.758(3) 14_654
Ba1 O3 2.825(3) 13_554
Ba1 O3 2.825(3) 18_554
Ba1 O4 2.851(3) 2_665
Ba1 O4 2.851(3) .
Ba1 O3 2.934(3) 2_665
Ba1 O3 2.934(3) 4_665
Ba1 B2 3.097(5) .
Ba1 B1 3.238(4) 2_665
Ba1 B1 3.238(4) .
O4 B1 1.384(7) .
O4 Be1 1.567(9) .
O4 Ba1 2.851(3) 3_565
O1 B3 1.546(6) 3_565
O1 Be1 1.546(6) 3_565
O1 B3 1.546(6) 2_665
O1 Be1 1.546(6) 2_665
O1 Be1 1.546(6) .
O1 H1 0.939(6) .
O3 B1 1.370(4) .
O3 B3 1.582(5) 15_554
O3 Be1 1.582(5) 15_554
O3 Ba1 2.825(3) 7_445
O3 Ba1 2.934(3) 3_565
Be1 O3 1.582(5) 11
Be1 O3 1.582(5) 8
Be1 Be1 2.676(11) 3_565
Be1 Be1 2.676(11) 2_665
Be1 Ba1 3.456(8) 14_655
Be1 H1 1.837(7) .
B1 O3 1.370(4) 4_665
B1 Ba1 3.238(4) 3_565
O2 B2 1.307(4) 7
O2 Ba1 2.757(3) 9_565
O2 Ba1 2.758(3) 8_665
B2 O2 1.307(4) 13_444
B2 O2 1.307(4) 15_564
B2 O2 1.307(4) 14_654
B2 Ba1 3.097(5) 2_665
B2 Ba1 3.097(5) 3_565
